data_4340616
loop_
_publ_author_name
'Halter, Dominik P.'
'La Pierre, Henry S.'
'Heinemann, Frank W.'
'Meyer, Karsten'

_publ_section_title
;
 Uranium(IV) Halide (F(-), Cl(-), Br(-), and I(-)) Monoarene Complexes.
;
_journal_issue 16
_journal_name_full 'Inorganic chemistry'
_journal_page_first 8418
_journal_page_last 8424
_journal_paper_doi 10.1021/ic501011p
_journal_volume 53
_journal_year 2014
_chemical_formula_moiety 'C67 H83 Br O4 U, 3(C4 H8 O)'
_chemical_formula_sum 'C79 H107 Br O7 U'
_chemical_formula_weight 1486.59
_chemical_name_systematic
; 
 ? 
;
_space_group_IT_number 15
_symmetry_cell_setting monoclinic
_symmetry_space_group_name_Hall '-C 2yc'
_symmetry_space_group_name_H-M 'C 1 2/c 1'
_atom_sites_solution_hydrogens geom
_atom_sites_solution_primary direct
_atom_sites_solution_secondary difmap
_audit_creation_method SHELXL-97
_cell_angle_alpha 90.00
_cell_angle_beta 124.3190(10)
_cell_angle_gamma 90.00
_cell_formula_units_Z 8
_cell_length_a 42.4140(11)
_cell_length_b 16.0097(5)
_cell_length_c 24.1631(7)
_cell_measurement_reflns_used 9957
_cell_measurement_temperature 100(2)
_cell_measurement_theta_max 29.12
_cell_measurement_theta_min 2.73
_cell_volume 13551.2(7)
_computing_cell_refinement 'Bruker SAINT'
_computing_data_collection 'Bruker APEX2'
_computing_data_reduction 'Bruker SAINT'
_computing_molecular_graphics 'SHELXTL 6.12 (Bruker AXS, 2002)'
_computing_publication_material 'SHELXTL 6.12 (Bruker AXS, 2002)'
_computing_structure_refinement 'SHELXTL 6.12 (Bruker AXS, 2002)'
_computing_structure_solution 'SHELXTL 6.12 (Bruker AXS, 2002)'
_diffrn_ambient_temperature 100(2)
_diffrn_detector_area_resol_mean 83.33
_diffrn_measured_fraction_theta_full 0.999
_diffrn_measured_fraction_theta_max 0.994
_diffrn_measurement_device_type 'Bruker Smart APEX II'
_diffrn_measurement_method '\f and \w scans'
_diffrn_radiation_monochromator graphite
_diffrn_radiation_source 'fine-focus sealed tube'
_diffrn_radiation_type MoK\a
_diffrn_radiation_wavelength 0.71073
_diffrn_reflns_av_R_equivalents 0.0576
_diffrn_reflns_av_sigmaI/netI 0.0426
_diffrn_reflns_limit_h_max 57
_diffrn_reflns_limit_h_min -57
_diffrn_reflns_limit_k_max 21
_diffrn_reflns_limit_k_min -21
_diffrn_reflns_limit_l_max 32
_diffrn_reflns_limit_l_min -32
_diffrn_reflns_number 150818
_diffrn_reflns_theta_full 27.00
_diffrn_reflns_theta_max 28.70
_diffrn_reflns_theta_min 2.16
_exptl_absorpt_coefficient_mu 3.040
_exptl_absorpt_correction_T_max 0.746
_exptl_absorpt_correction_T_min 0.498
_exptl_absorpt_correction_type multi-scan
_exptl_absorpt_process_details 'SADABS, Bruker-AXS, 2008'
_exptl_crystal_colour orange
_exptl_crystal_density_diffrn 1.457
_exptl_crystal_density_method 'not measured'
_exptl_crystal_description needle
_exptl_crystal_F_000 6112
_exptl_crystal_size_max 0.55
_exptl_crystal_size_mid 0.15
_exptl_crystal_size_min 0.12
_refine_diff_density_max 1.565
_refine_diff_density_min -2.068
_refine_diff_density_rms 0.130
_refine_ls_extinction_method none
_refine_ls_goodness_of_fit_ref 1.296
_refine_ls_hydrogen_treatment constr
_refine_ls_matrix_type full
_refine_ls_number_parameters 910
_refine_ls_number_reflns 17418
_refine_ls_number_restraints 374
_refine_ls_restrained_S_all 1.321
_refine_ls_R_factor_all 0.0577
_refine_ls_R_factor_gt 0.0355
_refine_ls_shift/su_max 0.003
_refine_ls_shift/su_mean 0.000
_refine_ls_structure_factor_coef Fsqd
_refine_ls_weighting_details 'calc w=1/[\s^2^(Fo^2^)+(0.0360P)^2^+3.8768P] where P=(Fo^2^+2Fc^2^)/3'
_refine_ls_weighting_scheme calc
_refine_ls_wR_factor_gt 0.0780
_refine_ls_wR_factor_ref 0.0837
_reflns_number_gt 13469
_reflns_number_total 17418
_reflns_threshold_expression >2sigma(I)
_cod_data_source_file ic501011p_si_002.cif
_cod_data_source_block dh1307
_cod_depositor_comments 'Adding full bibliography for 4340613--4340617.cif.'
_cod_original_sg_symbol_Hall -C2yc
_cod_original_sg_symbol_H-M C2/c
_cod_database_code 4340616

loop_
_symmetry_equiv_pos_as_xyz
'x, y, z'
'-x, y, -z+1/2'
'x+1/2, y+1/2, z'
'-x+1/2, y+1/2, -z+1/2'
'-x, -y, -z'
'x, -y, z-1/2'
'-x+1/2, -y+1/2, -z'
'x+1/2, -y+1/2, z-1/2'

loop_
_atom_site_label
_atom_site_type_symbol
_atom_site_fract_x
_atom_site_fract_y
_atom_site_fract_z
_atom_site_U_iso_or_equiv
_atom_site_adp_type
_atom_site_occupancy
_atom_site_symmetry_multiplicity
_atom_site_calc_flag
_atom_site_refinement_flags
_atom_site_disorder_assembly
_atom_site_disorder_group
U1 U 0.181520(3) 0.323978(7) 0.627426(5) 0.01327(4) Uani 1 1 d . . .
Br1 Br 0.145170(9) 0.38142(2) 0.495399(15) 0.01833(7) Uani 1 1 d . . .
O1 O 0.23285(6) 0.36930(13) 0.63973(10) 0.0154(5) Uani 1 1 d . . .
O2 O 0.16610(6) 0.43437(13) 0.66060(10) 0.0163(5) Uani 1 1 d . . .
O3 O 0.13585(6) 0.23625(13) 0.59947(10) 0.0151(4) Uani 1 1 d . . .
O4 O 0.19682(6) 0.21192(14) 0.56846(11) 0.0181(5) Uani 1 1 d . . .
C1 C 0.25342(9) 0.24605(19) 0.73900(15) 0.0166(7) Uani 1 1 d . . .
C2 C 0.25495(9) 0.31842(19) 0.77344(16) 0.0169(6) Uani 1 1 d . . .
C3 C 0.22394(9) 0.33844(19) 0.77679(15) 0.0167(7) Uani 1 1 d . . .
C4 C 0.19453(9) 0.2799(2) 0.75692(15) 0.0168(7) Uani 1 1 d . . .
C5 C 0.19636(9) 0.2024(2) 0.73227(15) 0.0161(6) Uani 1 1 d . . .
C6 C 0.22501(9) 0.18604(19) 0.72128(16) 0.0180(7) Uani 1 1 d . . .
C7 C 0.29073(9) 0.3713(2) 0.80957(17) 0.0208(7) Uani 1 1 d . . .
H7A H 0.2957 0.3906 0.8523 0.031 Uiso 1 1 calc R . .
H7B H 0.2873 0.4197 0.7818 0.031 Uiso 1 1 calc R . .
H7C H 0.3124 0.3380 0.8180 0.031 Uiso 1 1 calc R . .
C8 C 0.16287(10) 0.2984(2) 0.76706(18) 0.0248(8) Uani 1 1 d . . .
H8A H 0.1656 0.2616 0.8020 0.037 Uiso 1 1 calc R . .
H8B H 0.1380 0.2886 0.7250 0.037 Uiso 1 1 calc R . .
H8C H 0.1646 0.3568 0.7807 0.037 Uiso 1 1 calc R . .
C9 C 0.22798(9) 0.1007(2) 0.69729(17) 0.0209(7) Uani 1 1 d . . .
H9A H 0.2494 0.0699 0.7347 0.031 Uiso 1 1 calc R . .
H9B H 0.2322 0.1074 0.6616 0.031 Uiso 1 1 calc R . .
H9C H 0.2043 0.0696 0.6801 0.031 Uiso 1 1 calc R . .
C10 C 0.28206(9) 0.2329(2) 0.72146(17) 0.0202(7) Uani 1 1 d . . .
H10A H 0.2710 0.1924 0.6840 0.024 Uiso 1 1 calc R . .
H10B H 0.3050 0.2064 0.7605 0.024 Uiso 1 1 calc R . .
C11 C 0.29502(9) 0.3089(2) 0.70169(16) 0.0183(7) Uani 1 1 d . . .
C12 C 0.27017(8) 0.3736(2) 0.66078(15) 0.0158(6) Uani 1 1 d . . .
C13 C 0.28440(9) 0.4424(2) 0.64348(16) 0.0167(6) Uani 1 1 d . . .
C14 C 0.32307(9) 0.4408(2) 0.66823(16) 0.0189(7) Uani 1 1 d . . .
H14A H 0.3330 0.4861 0.6572 0.023 Uiso 1 1 calc R . .
C15 C 0.34811(9) 0.3773(2) 0.70803(17) 0.0207(7) Uani 1 1 d . . .
C16 C 0.33334(9) 0.3124(2) 0.72442(17) 0.0213(7) Uani 1 1 d . . .
H16A H 0.3499 0.2686 0.7521 0.026 Uiso 1 1 calc R . .
C17 C 0.25910(9) 0.51413(19) 0.59738(15) 0.0159(6) Uani 1 1 d . . .
C18 C 0.21153(9) 0.6292(2) 0.57411(16) 0.0191(7) Uani 1 1 d . . .
H18A H 0.1970 0.6558 0.5908 0.023 Uiso 1 1 calc R . .
C19 C 0.20534(9) 0.5519(2) 0.47820(16) 0.0192(7) Uani 1 1 d . . .
H19A H 0.1867 0.5287 0.4324 0.023 Uiso 1 1 calc R . .
C20 C 0.25849(9) 0.6528(2) 0.54473(16) 0.0200(7) Uani 1 1 d . . .
H20A H 0.2752 0.6951 0.5428 0.024 Uiso 1 1 calc R . .
C21 C 0.23639(9) 0.5576(2) 0.62161(16) 0.0175(7) Uani 1 1 d . . .
H21A H 0.2199 0.5161 0.6239 0.021 Uiso 1 1 calc R . .
H21B H 0.2544 0.5801 0.6672 0.021 Uiso 1 1 calc R . .
C22 C 0.28325(9) 0.5823(2) 0.59180(16) 0.0191(7) Uani 1 1 d . . .
H22A H 0.3020 0.6057 0.6368 0.023 Uiso 1 1 calc R . .
H22B H 0.2976 0.5565 0.5752 0.023 Uiso 1 1 calc R . .
C23 C 0.18349(9) 0.5939(2) 0.50383(16) 0.0204(7) Uani 1 1 d . . .
H23A H 0.1675 0.6396 0.4730 0.025 Uiso 1 1 calc R . .
H23B H 0.1665 0.5527 0.5050 0.025 Uiso 1 1 calc R . .
C24 C 0.23051(9) 0.6172(2) 0.47449(16) 0.0209(7) Uani 1 1 d . . .
H24A H 0.2447 0.5911 0.4577 0.025 Uiso 1 1 calc R . .
H24B H 0.2144 0.6625 0.4433 0.025 Uiso 1 1 calc R . .
C25 C 0.23037(9) 0.4806(2) 0.52553(15) 0.0175(7) Uani 1 1 d . . .
H25A H 0.2445 0.4542 0.5086 0.021 Uiso 1 1 calc R . .
H25B H 0.2139 0.4375 0.5265 0.021 Uiso 1 1 calc R . .
C26 C 0.23681(10) 0.6948(2) 0.57089(17) 0.0217(7) Uani 1 1 d . . .
H26A H 0.2208 0.7409 0.5406 0.026 Uiso 1 1 calc R . .
H26B H 0.2551 0.7184 0.6160 0.026 Uiso 1 1 calc R . .
C27 C 0.38927(10) 0.3790(3) 0.7316(2) 0.0332(9) Uani 1 1 d . . .
H27A H 0.4024 0.3298 0.7595 0.050 Uiso 1 1 calc R . .
H27B H 0.4014 0.4297 0.7580 0.050 Uiso 1 1 calc R . .
H27C H 0.3910 0.3786 0.6928 0.050 Uiso 1 1 calc R . .
C28 C 0.22440(9) 0.4222(2) 0.80587(16) 0.0213(7) Uani 1 1 d . . .
H28A H 0.2455 0.4549 0.8100 0.026 Uiso 1 1 calc R . .
H28B H 0.2316 0.4119 0.8520 0.026 Uiso 1 1 calc R . .
C29 C 0.18959(9) 0.4786(2) 0.77231(16) 0.0176(7) Uani 1 1 d . . .
C30 C 0.16312(9) 0.4862(2) 0.70234(16) 0.0175(7) Uani 1 1 d . . .
C31 C 0.13362(9) 0.5468(2) 0.67809(16) 0.0180(7) Uani 1 1 d . . .
C32 C 0.13141(10) 0.5916(2) 0.72550(17) 0.0222(7) Uani 1 1 d . . .
H32A H 0.1109 0.6300 0.7094 0.027 Uiso 1 1 calc R . .
C33 C 0.15686(10) 0.5841(2) 0.79417(17) 0.0225(7) Uani 1 1 d . . .
C34 C 0.18654(10) 0.5277(2) 0.81613(17) 0.0230(7) Uani 1 1 d . . .
H34A H 0.2054 0.5227 0.8629 0.028 Uiso 1 1 calc R . .
C35 C 0.10475(9) 0.5677(2) 0.60306(16) 0.0190(7) Uani 1 1 d . . .
C36 C 0.05034(10) 0.6648(2) 0.52060(18) 0.0266(8) Uani 1 1 d . . .
H36A H 0.0341 0.7125 0.5172 0.032 Uiso 1 1 calc R . .
C37 C 0.05016(10) 0.5169(2) 0.48963(18) 0.0264(8) Uani 1 1 d . . .
H37A H 0.0336 0.4677 0.4646 0.032 Uiso 1 1 calc R . .
C38 C 0.09744(10) 0.6175(2) 0.49695(18) 0.0261(8) Uani 1 1 d . . .
H38A H 0.1118 0.6337 0.4771 0.031 Uiso 1 1 calc R . .
C39 C 0.07863(9) 0.6418(2) 0.59432(18) 0.0235(7) Uani 1 1 d . . .
H39A H 0.0643 0.6265 0.6141 0.028 Uiso 1 1 calc R . .
H39B H 0.0947 0.6910 0.6189 0.028 Uiso 1 1 calc R . .
C40 C 0.12582(9) 0.5946(2) 0.57091(17) 0.0212(7) Uani 1 1 d . . .
H40A H 0.1422 0.6434 0.5954 0.025 Uiso 1 1 calc R . .
H40B H 0.1424 0.5485 0.5745 0.025 Uiso 1 1 calc R . .
C41 C 0.02503(10) 0.5898(2) 0.48307(19) 0.0285(8) Uani 1 1 d . . .
H41A H 0.0067 0.6040 0.4352 0.034 Uiso 1 1 calc R . .
H41B H 0.0104 0.5741 0.5021 0.034 Uiso 1 1 calc R . .
C42 C 0.07194(10) 0.5426(2) 0.45891(17) 0.0267(8) Uani 1 1 d . . .
H42A H 0.0877 0.4953 0.4614 0.032 Uiso 1 1 calc R . .
H42B H 0.0536 0.5573 0.4112 0.032 Uiso 1 1 calc R . .
C43 C 0.07839(9) 0.4930(2) 0.56344(17) 0.0215(7) Uani 1 1 d . . .
H43A H 0.0940 0.4448 0.5667 0.026 Uiso 1 1 calc R . .
H43B H 0.0642 0.4763 0.5830 0.026 Uiso 1 1 calc R . .
C44 C 0.07234(11) 0.6906(2) 0.4905(2) 0.0296(8) Uani 1 1 d . . .
H44A H 0.0884 0.7400 0.5145 0.036 Uiso 1 1 calc R . .
H44B H 0.0543 0.7056 0.4427 0.036 Uiso 1 1 calc R . .
C45 C 0.15362(12) 0.6348(2) 0.84329(19) 0.0330(9) Uani 1 1 d . . .
H45A H 0.1510 0.5971 0.8724 0.049 Uiso 1 1 calc R . .
H45B H 0.1312 0.6711 0.8188 0.049 Uiso 1 1 calc R . .
H45C H 0.1766 0.6690 0.8706 0.049 Uiso 1 1 calc R . .
C46 C 0.16850(9) 0.1342(2) 0.72046(16) 0.0197(7) Uani 1 1 d . . .
H46A H 0.1553 0.1525 0.7416 0.024 Uiso 1 1 calc R . .
H46B H 0.1837 0.0842 0.7454 0.024 Uiso 1 1 calc R . .
C47 C 0.13794(9) 0.1060(2) 0.64982(16) 0.0182(7) Uani 1 1 d . . .
C48 C 0.11963(9) 0.15929(19) 0.59365(16) 0.0168(7) Uani 1 1 d . . .
C49 C 0.08612(9) 0.1298(2) 0.53359(16) 0.0188(7) Uani 1 1 d . . .
C50 C 0.07592(9) 0.0460(2) 0.53234(17) 0.0220(7) Uani 1 1 d . . .
H50A H 0.0542 0.0252 0.4917 0.026 Uiso 1 1 calc R . .
C51 C 0.09504(10) -0.0080(2) 0.58565(18) 0.0245(8) Uani 1 1 d . . .
C52 C 0.12579(9) 0.0240(2) 0.64489(16) 0.0204(7) Uani 1 1 d . . .
H52A H 0.1390 -0.0109 0.6833 0.024 Uiso 1 1 calc R . .
C53 C 0.05881(9) 0.1783(2) 0.46813(16) 0.0169(6) Uani 1 1 d . . .
C54 C -0.01067(9) 0.2189(2) 0.38473(17) 0.0224(7) Uani 1 1 d . . .
H54A H -0.0369 0.2163 0.3752 0.027 Uiso 1 1 calc R . .
C55 C 0.02934(9) 0.1785(2) 0.34271(17) 0.0234(7) Uani 1 1 d . . .
H55A H 0.0294 0.1498 0.3060 0.028 Uiso 1 1 calc R . .
C56 C 0.04090(9) 0.3138(2) 0.40315(17) 0.0218(7) Uani 1 1 d . . .
H56A H 0.0486 0.3736 0.4061 0.026 Uiso 1 1 calc R . .
C57 C 0.01776(9) 0.1752(2) 0.45179(16) 0.0207(7) Uani 1 1 d . . .
H57A H 0.0100 0.1162 0.4493 0.025 Uiso 1 1 calc R . .
H57B H 0.0174 0.2029 0.4881 0.025 Uiso 1 1 calc R . .
C58 C 0.06901(9) 0.2702(2) 0.47036(16) 0.0194(7) Uani 1 1 d . . .
H58A H 0.0952 0.2746 0.4810 0.023 Uiso 1 1 calc R . .
H58B H 0.0686 0.2987 0.5063 0.023 Uiso 1 1 calc R . .
C59 C -0.01061(9) 0.1745(2) 0.32867(17) 0.0250(8) Uani 1 1 d . . .
H59A H -0.0183 0.1154 0.3260 0.030 Uiso 1 1 calc R . .
H59B H -0.0292 0.2016 0.2852 0.030 Uiso 1 1 calc R . .
C60 C 0.04157(9) 0.2705(2) 0.34761(17) 0.0244(8) Uani 1 1 d . . .
H60A H 0.0676 0.2731 0.3575 0.029 Uiso 1 1 calc R . .
H60B H 0.0239 0.2991 0.3044 0.029 Uiso 1 1 calc R . .
C61 C 0.05769(9) 0.1358(2) 0.40960(16) 0.0217(7) Uani 1 1 d . . .
H61A H 0.0835 0.1375 0.4184 0.026 Uiso 1 1 calc R . .
H61B H 0.0504 0.0764 0.4069 0.026 Uiso 1 1 calc R . .
C62 C 0.00070(9) 0.3098(2) 0.38797(18) 0.0244(8) Uani 1 1 d . . .
H62A H 0.0002 0.3393 0.4234 0.029 Uiso 1 1 calc R . .
H62B H -0.0176 0.3376 0.3447 0.029 Uiso 1 1 calc R . .
C63 C 0.08240(12) -0.0973(2) 0.5808(2) 0.0370(10) Uani 1 1 d . . .
H63A H 0.0666 -0.1143 0.5337 0.055 Uiso 1 1 calc R . .
H63B H 0.0675 -0.1021 0.6003 0.055 Uiso 1 1 calc R . .
H63C H 0.1049 -0.1336 0.6054 0.055 Uiso 1 1 calc R . .
C64 C 0.21811(10) 0.2308(2) 0.53886(17) 0.0231(7) Uani 1 1 d . . .
H64A H 0.2448 0.2110 0.5684 0.028 Uiso 1 1 calc R . .
H64B H 0.2183 0.2917 0.5321 0.028 Uiso 1 1 calc R . .
C65 C 0.19767(11) 0.1856(2) 0.47282(19) 0.0283(8) Uani 1 1 d . . .
H65A H 0.2156 0.1689 0.4608 0.034 Uiso 1 1 calc R . .
H65B H 0.1772 0.2206 0.4365 0.034 Uiso 1 1 calc R . .
C66 C 0.18136(12) 0.1101(2) 0.4861(2) 0.0321(9) Uani 1 1 d . . .
H66A H 0.1598 0.0855 0.4439 0.039 Uiso 1 1 calc R . .
H66B H 0.2011 0.0669 0.5119 0.039 Uiso 1 1 calc R . .
C67 C 0.16811(10) 0.1484(2) 0.52678(17) 0.0226(7) Uani 1 1 d . . .
H67A H 0.1426 0.1741 0.4971 0.027 Uiso 1 1 calc R . .
H67B H 0.1668 0.1056 0.5550 0.027 Uiso 1 1 calc R . .
O100 O 0.1207(2) 0.9054(5) 0.3637(4) 0.119(3) Uani 0.694(6) 1 d PDU A 1
C101 C 0.1007(3) 0.9434(6) 0.3826(6) 0.102(3) Uani 0.694(6) 1 d PDU A 1
H10C H 0.0733 0.9303 0.3505 0.122 Uiso 0.694(6) 1 calc PR A 1
H10D H 0.1039 1.0046 0.3821 0.122 Uiso 0.694(6) 1 calc PR A 1
C102 C 0.1131(4) 0.9168(8) 0.4511(7) 0.107(3) Uani 0.694(6) 1 d PDU A 1
H10E H 0.0911 0.8966 0.4514 0.128 Uiso 0.694(6) 1 calc PR A 1
H10F H 0.1255 0.9634 0.4834 0.128 Uiso 0.694(6) 1 calc PR A 1
C103 C 0.1418(4) 0.8454(7) 0.4682(7) 0.108(3) Uani 0.694(6) 1 d PDU A 1
H10G H 0.1361 0.7949 0.4848 0.130 Uiso 0.694(6) 1 calc PR A 1
H10H H 0.1685 0.8630 0.5011 0.130 Uiso 0.694(6) 1 calc PR A 1
C104 C 0.1327(3) 0.8319(7) 0.3947(6) 0.100(3) Uani 0.694(6) 1 d PDU A 1
H10I H 0.1559 0.8135 0.3977 0.120 Uiso 0.694(6) 1 calc PR A 1
H10J H 0.1126 0.7889 0.3700 0.120 Uiso 0.694(6) 1 calc PR A 1
O110 O 0.1004(5) 0.8189(9) 0.3951(9) 0.105(3) Uani 0.306(6) 1 d PDU A 2
C111 C 0.0956(6) 0.8886(15) 0.4223(14) 0.106(4) Uani 0.306(6) 1 d PDU A 2
H11A H 0.0758 0.8788 0.4313 0.127 Uiso 0.306(6) 1 calc PR A 2
H11B H 0.0876 0.9366 0.3912 0.127 Uiso 0.306(6) 1 calc PR A 2
C112 C 0.1354(7) 0.9068(17) 0.4895(13) 0.116(5) Uani 0.306(6) 1 d PDU A 2
H11C H 0.1387 0.9667 0.5015 0.139 Uiso 0.306(6) 1 calc PR A 2
H11D H 0.1392 0.8731 0.5272 0.139 Uiso 0.306(6) 1 calc PR A 2
C113 C 0.1605(6) 0.8798(15) 0.4692(13) 0.108(4) Uani 0.306(6) 1 d PDU A 2
H11E H 0.1846 0.8559 0.5075 0.129 Uiso 0.306(6) 1 calc PR A 2
H11F H 0.1665 0.9267 0.4499 0.129 Uiso 0.306(6) 1 calc PR A 2
C114 C 0.1357(6) 0.8108(17) 0.4144(15) 0.108(5) Uani 0.306(6) 1 d PDU A 2
H11G H 0.1376 0.8177 0.3757 0.129 Uiso 0.306(6) 1 calc PR A 2
H11H H 0.1451 0.7545 0.4336 0.129 Uiso 0.306(6) 1 calc PR A 2
O200 O 0.0041(2) -0.0671(5) 0.3790(4) 0.092(2) Uani 0.636(5) 1 d PDU B 1
C201 C -0.0219(4) -0.0737(8) 0.3945(6) 0.100(3) Uani 0.636(5) 1 d PDU B 1
H20B H -0.0360 -0.0205 0.3848 0.120 Uiso 0.636(5) 1 calc PR B 1
H20C H -0.0089 -0.0862 0.4429 0.120 Uiso 0.636(5) 1 calc PR B 1
C202 C -0.0506(4) -0.1464(8) 0.3513(7) 0.097(2) Uani 0.636(5) 1 d PDU B 1
H20D H -0.0524 -0.1881 0.3797 0.116 Uiso 0.636(5) 1 calc PR B 1
H20E H -0.0763 -0.1247 0.3172 0.116 Uiso 0.636(5) 1 calc PR B 1
C203 C -0.0326(5) -0.1795(9) 0.3221(9) 0.138(4) Uani 0.636(5) 1 d PDU B 1
H20F H -0.0518 -0.1982 0.2757 0.166 Uiso 0.636(5) 1 calc PR B 1
H20G H -0.0165 -0.2279 0.3483 0.166 Uiso 0.636(5) 1 calc PR B 1
C204 C -0.0079(4) -0.1099(9) 0.3218(7) 0.125(3) Uani 0.636(5) 1 d PDU B 1
H20H H 0.0139 -0.1332 0.3225 0.150 Uiso 0.636(5) 1 calc PR B 1
H20I H -0.0231 -0.0736 0.2819 0.150 Uiso 0.636(5) 1 calc PR B 1
O210 O -0.0199(5) -0.1786(10) 0.3783(8) 0.123(4) Uani 0.364(5) 1 d PDU B 2
C211 C -0.0535(5) -0.2252(12) 0.3496(10) 0.109(4) Uani 0.364(5) 1 d PDU B 2
H21C H -0.0624 -0.2274 0.3795 0.131 Uiso 0.364(5) 1 calc PR B 2
H21D H -0.0497 -0.2829 0.3396 0.131 Uiso 0.364(5) 1 calc PR B 2
C212 C -0.0822(5) -0.1763(12) 0.2840(10) 0.100(4) Uani 0.364(5) 1 d PDU B 2
H21E H -0.0863 -0.2060 0.2444 0.120 Uiso 0.364(5) 1 calc PR B 2
H21F H -0.1070 -0.1697 0.2784 0.120 Uiso 0.364(5) 1 calc PR B 2
C213 C -0.0657(6) -0.1011(12) 0.2913(10) 0.106(4) Uani 0.364(5) 1 d PDU B 2
H21G H -0.0844 -0.0562 0.2806 0.127 Uiso 0.364(5) 1 calc PR B 2
H21H H -0.0580 -0.0965 0.2597 0.127 Uiso 0.364(5) 1 calc PR B 2
C214 C -0.0306(7) -0.0902(13) 0.3635(11) 0.115(4) Uani 0.364(5) 1 d PDU B 2
H21I H -0.0104 -0.0562 0.3657 0.138 Uiso 0.364(5) 1 calc PR B 2
H21J H -0.0373 -0.0659 0.3933 0.138 Uiso 0.364(5) 1 calc PR B 2
O300 O 0.0423(2) 0.5266(5) 0.2107(3) 0.174(3) Uani 1 1 d U . .
C301 C 0.0626(2) 0.4946(6) 0.2814(4) 0.116(2) Uani 1 1 d U C .
H30A H 0.0760 0.4413 0.2871 0.139 Uiso 1 1 calc R . .
H30B H 0.0449 0.4872 0.2955 0.139 Uiso 1 1 calc R . .
C302 C 0.0909(2) 0.5661(5) 0.3196(4) 0.109(2) Uani 1 1 d U . .
H30C H 0.1019 0.5635 0.3682 0.131 Uiso 0.508(9) 1 calc PR C 1
H30D H 0.1117 0.5663 0.3126 0.131 Uiso 0.508(9) 1 calc PR C 1
H30E H 0.0877 0.5859 0.3551 0.131 Uiso 0.492(9) 1 calc PR C 2
H30F H 0.1172 0.5440 0.3420 0.131 Uiso 0.492(9) 1 calc PR C 2
C303 C 0.0690(5) 0.6285(9) 0.2922(7) 0.091(4) Uani 0.508(9) 1 d PU C 1
H30G H 0.0835 0.6745 0.2889 0.109 Uiso 0.508(9) 1 calc PR C 1
H30H H 0.0607 0.6479 0.3209 0.109 Uiso 0.508(9) 1 calc PR C 1
C304 C 0.0360(5) 0.6101(9) 0.2265(8) 0.111(4) Uani 0.508(9) 1 d PU C 1
H30I H 0.0333 0.6510 0.1934 0.133 Uiso 0.508(9) 1 calc PR C 1
H30J H 0.0125 0.6116 0.2262 0.133 Uiso 0.508(9) 1 calc PR C 1
C313 C 0.0865(4) 0.6381(7) 0.2776(6) 0.055(2) Uani 0.492(9) 1 d PU C 2
H30K H 0.0678 0.6794 0.2729 0.066 Uiso 0.492(9) 1 calc PR C 2
H30L H 0.1112 0.6661 0.2942 0.066 Uiso 0.492(9) 1 calc PR C 2
C314 C 0.0738(4) 0.5965(8) 0.2226(7) 0.089(3) Uani 0.492(9) 1 d PU C 2
H30M H 0.0953 0.5683 0.2250 0.106 Uiso 0.492(9) 1 calc PR C 2
H30N H 0.0619 0.6356 0.1841 0.106 Uiso 0.492(9) 1 calc PR C 2

loop_
_atom_site_aniso_label
_atom_site_aniso_U_11
_atom_site_aniso_U_22
_atom_site_aniso_U_33
_atom_site_aniso_U_23
_atom_site_aniso_U_13
_atom_site_aniso_U_12
U1 0.01272(6) 0.01379(6) 0.01235(6) 0.00023(5) 0.00649(5) -0.00063(5)
Br1 0.01702(15) 0.02065(16) 0.01520(15) 0.00231(13) 0.00781(13) -0.00127(12)
O1 0.0133(10) 0.0164(11) 0.0157(11) 0.0003(9) 0.0077(9) -0.0009(9)
O2 0.0185(11) 0.0159(11) 0.0161(11) -0.0014(9) 0.0107(10) 0.0026(9)
O3 0.0132(10) 0.0150(11) 0.0144(11) 0.0005(9) 0.0062(9) -0.0028(9)
O4 0.0170(11) 0.0185(12) 0.0183(12) -0.0018(10) 0.0097(10) -0.0022(9)
C1 0.0155(15) 0.0169(16) 0.0127(15) 0.0054(13) 0.0051(13) 0.0036(12)
C2 0.0165(15) 0.0155(16) 0.0139(15) 0.0028(13) 0.0056(13) 0.0008(13)
C3 0.0203(16) 0.0173(16) 0.0089(14) 0.0043(12) 0.0061(13) 0.0011(13)
C4 0.0182(16) 0.0202(17) 0.0108(15) 0.0061(13) 0.0074(13) 0.0031(13)
C5 0.0170(16) 0.0173(16) 0.0102(15) 0.0062(13) 0.0053(13) 0.0002(12)
C6 0.0193(16) 0.0149(16) 0.0152(16) 0.0018(13) 0.0069(14) 0.0007(13)
C7 0.0198(17) 0.0210(17) 0.0204(17) -0.0036(14) 0.0107(15) -0.0023(14)
C8 0.0242(18) 0.0267(18) 0.0271(19) 0.0018(15) 0.0167(16) -0.0019(15)
C9 0.0236(17) 0.0158(16) 0.0200(17) 0.0014(14) 0.0103(15) 0.0006(13)
C10 0.0170(16) 0.0188(17) 0.0214(17) 0.0043(14) 0.0087(14) 0.0039(13)
C11 0.0171(16) 0.0196(17) 0.0166(16) -0.0017(13) 0.0086(14) -0.0030(13)
C12 0.0121(15) 0.0183(16) 0.0142(15) -0.0016(13) 0.0058(13) 0.0000(12)
C13 0.0170(16) 0.0183(16) 0.0156(16) -0.0040(13) 0.0097(13) -0.0024(13)
C14 0.0185(16) 0.0191(16) 0.0176(16) -0.0036(14) 0.0091(14) -0.0047(13)
C15 0.0178(16) 0.0239(18) 0.0203(17) -0.0030(14) 0.0106(14) -0.0016(14)
C16 0.0168(16) 0.0243(18) 0.0197(17) 0.0009(14) 0.0084(14) 0.0047(13)
C17 0.0166(15) 0.0171(16) 0.0129(15) -0.0018(13) 0.0077(13) -0.0025(12)
C18 0.0231(17) 0.0172(17) 0.0196(17) -0.0013(14) 0.0136(15) -0.0010(13)
C19 0.0178(16) 0.0218(17) 0.0134(15) -0.0026(13) 0.0061(13) -0.0041(13)
C20 0.0243(17) 0.0188(17) 0.0193(17) 0.0005(14) 0.0138(15) -0.0062(13)
C21 0.0185(16) 0.0184(16) 0.0161(16) -0.0012(13) 0.0100(14) -0.0011(13)
C22 0.0169(16) 0.0220(17) 0.0176(16) -0.0006(14) 0.0092(14) -0.0046(13)
C23 0.0182(16) 0.0176(17) 0.0214(17) 0.0046(14) 0.0087(14) 0.0021(13)
C24 0.0232(17) 0.0237(18) 0.0165(16) 0.0009(14) 0.0115(15) -0.0029(14)
C25 0.0172(15) 0.0189(17) 0.0168(16) -0.0033(13) 0.0097(14) -0.0019(13)
C26 0.0246(18) 0.0178(17) 0.0211(17) 0.0005(14) 0.0118(15) -0.0014(13)
C27 0.0192(18) 0.039(2) 0.038(2) 0.0044(19) 0.0142(17) 0.0013(16)
C28 0.0253(18) 0.0204(17) 0.0183(17) -0.0008(14) 0.0125(15) 0.0003(14)
C29 0.0212(16) 0.0141(16) 0.0199(16) 0.0011(13) 0.0130(14) -0.0010(13)
C30 0.0202(16) 0.0157(16) 0.0192(16) -0.0021(13) 0.0127(14) -0.0027(13)
C31 0.0178(16) 0.0173(16) 0.0217(17) -0.0022(14) 0.0129(14) -0.0037(13)
C32 0.0253(18) 0.0190(17) 0.0280(19) -0.0007(15) 0.0186(16) 0.0012(14)
C33 0.0320(19) 0.0190(17) 0.0254(18) -0.0031(15) 0.0214(17) -0.0012(14)
C34 0.0308(19) 0.0200(17) 0.0195(17) -0.0023(15) 0.0151(16) -0.0034(15)
C35 0.0198(16) 0.0184(17) 0.0210(17) -0.0017(14) 0.0128(15) 0.0003(13)
C36 0.0237(18) 0.026(2) 0.0279(19) 0.0026(16) 0.0131(16) 0.0091(15)
C37 0.0213(17) 0.0271(19) 0.0249(19) -0.0031(16) 0.0095(15) 0.0014(15)
C38 0.0256(18) 0.0277(19) 0.029(2) 0.0090(16) 0.0181(17) 0.0088(15)
C39 0.0212(17) 0.0218(18) 0.0279(19) -0.0020(15) 0.0141(16) 0.0024(14)
C40 0.0193(17) 0.0203(17) 0.0262(18) 0.0013(15) 0.0142(15) 0.0011(13)
C41 0.0216(18) 0.034(2) 0.028(2) 0.0009(17) 0.0129(16) 0.0046(15)
C42 0.0244(18) 0.033(2) 0.0186(17) 0.0012(16) 0.0094(15) 0.0095(15)
C43 0.0208(17) 0.0210(17) 0.0232(18) -0.0028(14) 0.0128(15) -0.0024(14)
C44 0.0278(19) 0.028(2) 0.031(2) 0.0065(16) 0.0151(17) 0.0074(15)
C45 0.047(2) 0.030(2) 0.030(2) -0.0017(17) 0.027(2) 0.0062(18)
C46 0.0196(17) 0.0186(17) 0.0178(17) 0.0022(14) 0.0087(14) -0.0047(13)
C47 0.0145(15) 0.0202(17) 0.0170(16) 0.0002(14) 0.0072(14) -0.0002(13)
C48 0.0165(15) 0.0158(16) 0.0187(16) 0.0007(13) 0.0102(14) -0.0021(12)
C49 0.0182(16) 0.0208(17) 0.0171(16) 0.0006(14) 0.0098(14) -0.0018(13)
C50 0.0216(17) 0.0195(17) 0.0190(17) -0.0042(14) 0.0080(14) -0.0065(14)
C51 0.0282(19) 0.0182(17) 0.0284(19) -0.0014(15) 0.0167(16) -0.0048(14)
C52 0.0231(17) 0.0170(16) 0.0183(17) 0.0037(14) 0.0100(14) 0.0006(14)
C53 0.0138(15) 0.0197(16) 0.0151(15) 0.0001(13) 0.0068(13) -0.0016(13)
C54 0.0138(16) 0.0286(19) 0.0217(18) -0.0024(15) 0.0082(14) -0.0042(14)
C55 0.0204(17) 0.032(2) 0.0165(16) -0.0041(15) 0.0097(14) -0.0015(15)
C56 0.0179(16) 0.0226(18) 0.0181(17) 0.0025(14) 0.0060(14) -0.0016(13)
C57 0.0180(16) 0.0238(18) 0.0190(16) -0.0019(14) 0.0096(14) -0.0025(14)
C58 0.0172(16) 0.0206(17) 0.0156(16) 0.0006(14) 0.0064(14) -0.0002(13)
C59 0.0170(16) 0.032(2) 0.0185(17) -0.0016(15) 0.0055(14) -0.0047(15)
C60 0.0194(17) 0.033(2) 0.0162(17) 0.0051(15) 0.0074(14) -0.0018(15)
C61 0.0180(16) 0.0246(18) 0.0198(17) -0.0024(15) 0.0089(14) -0.0004(14)
C62 0.0198(17) 0.028(2) 0.0219(18) 0.0039(15) 0.0094(15) 0.0042(14)
C63 0.046(2) 0.021(2) 0.031(2) 0.0018(17) 0.0139(19) -0.0083(17)
C64 0.0232(17) 0.0267(19) 0.0276(19) -0.0014(16) 0.0193(16) -0.0022(15)
C65 0.034(2) 0.028(2) 0.028(2) -0.0025(16) 0.0205(18) -0.0014(16)
C66 0.042(2) 0.029(2) 0.038(2) -0.0105(18) 0.030(2) -0.0087(17)
C67 0.0218(17) 0.0207(17) 0.0232(18) -0.0066(15) 0.0114(15) -0.0036(14)
O100 0.115(5) 0.103(5) 0.169(6) 0.033(4) 0.098(4) 0.038(4)
C101 0.137(6) 0.071(5) 0.148(6) 0.017(5) 0.111(5) 0.028(4)
C102 0.142(6) 0.076(5) 0.151(7) 0.015(5) 0.112(5) 0.025(5)
C103 0.126(5) 0.082(5) 0.156(6) 0.019(5) 0.103(5) 0.024(4)
C104 0.110(5) 0.074(5) 0.162(6) 0.005(5) 0.105(5) 0.015(4)
O110 0.124(6) 0.081(6) 0.159(7) 0.003(5) 0.110(5) 0.013(5)
C111 0.132(7) 0.077(6) 0.153(7) 0.013(6) 0.107(6) 0.022(6)
C112 0.134(7) 0.079(6) 0.158(7) 0.017(6) 0.096(6) 0.018(6)
C113 0.118(7) 0.080(6) 0.159(7) 0.019(6) 0.098(6) 0.009(6)
C114 0.120(6) 0.076(6) 0.159(7) 0.007(6) 0.098(6) 0.020(6)
O200 0.094(4) 0.114(4) 0.100(4) -0.033(3) 0.075(3) -0.046(3)
C201 0.102(5) 0.121(5) 0.102(5) -0.034(4) 0.073(4) -0.040(4)
C202 0.098(4) 0.119(4) 0.106(4) -0.020(4) 0.078(3) -0.020(4)
C203 0.134(5) 0.140(5) 0.129(5) -0.038(5) 0.067(4) -0.017(4)
C204 0.126(5) 0.155(6) 0.123(6) -0.038(5) 0.087(4) -0.046(5)
O210 0.128(5) 0.130(5) 0.115(5) -0.002(5) 0.070(4) -0.007(5)
C211 0.117(5) 0.123(6) 0.106(5) -0.019(5) 0.073(4) -0.006(5)
C212 0.103(6) 0.114(6) 0.101(6) -0.018(5) 0.069(5) -0.001(5)
C213 0.109(6) 0.112(6) 0.103(6) -0.007(5) 0.063(5) -0.015(5)
C214 0.114(5) 0.121(5) 0.114(5) -0.022(5) 0.066(4) -0.019(4)
O300 0.156(5) 0.155(5) 0.127(4) 0.009(4) 0.030(4) -0.002(4)
C301 0.093(5) 0.150(6) 0.083(4) 0.022(4) 0.036(4) -0.014(4)
C302 0.088(4) 0.130(5) 0.073(4) -0.002(4) 0.023(4) -0.022(4)
C303 0.100(6) 0.058(5) 0.079(6) -0.014(5) 0.029(5) -0.003(5)
C304 0.113(6) 0.069(6) 0.100(6) 0.011(5) 0.029(5) 0.000(6)
C313 0.073(5) 0.054(5) 0.056(5) -0.019(4) 0.048(4) -0.020(4)
C314 0.099(6) 0.072(6) 0.086(5) -0.004(5) 0.047(5) -0.018(5)

loop_
_atom_type_symbol
_atom_type_description
_atom_type_scat_dispersion_real
_atom_type_scat_dispersion_imag
_atom_type_scat_source
C C 0.0033 0.0016 'International Tables Vol C Tables 4.2.6.8 and 6.1.1.4'
H H 0.0000 0.0000 'International Tables Vol C Tables 4.2.6.8 and 6.1.1.4'
O O 0.0106 0.0060 'International Tables Vol C Tables 4.2.6.8 and 6.1.1.4'
Br Br -0.2901 2.4595 'International Tables Vol C Tables 4.2.6.8 and 6.1.1.4'
U U -9.6767 9.6646 'International Tables Vol C Tables 4.2.6.8 and 6.1.1.4'

loop_
_geom_angle_atom_site_label_1
_geom_angle_atom_site_label_2
_geom_angle_atom_site_label_3
_geom_angle
O1 U1 O3 156.66(8)
O1 U1 O2 99.51(8)
O3 U1 O2 103.78(8)
O1 U1 O4 76.22(7)
O3 U1 O4 80.62(7)
O2 U1 O4 168.62(7)
O1 U1 Br1 84.89(6)
O3 U1 Br1 92.09(5)
O2 U1 Br1 93.77(6)
O4 U1 Br1 75.45(5)
O1 U1 C4 111.46(8)
O3 U1 C4 76.99(8)
O2 U1 C4 73.71(8)
O4 U1 C4 117.65(8)
Br1 U1 C4 160.53(6)
O1 U1 C6 90.04(8)
O3 U1 C6 79.42(8)
O2 U1 C6 120.64(8)
O4 U1 C6 70.27(8)
Br1 U1 C6 145.57(6)
C4 U1 C6 48.82(9)
O1 U1 C5 113.10(8)
O3 U1 C5 64.12(8)
O2 U1 C5 100.40(8)
O4 U1 C5 90.97(8)
Br1 U1 C5 154.54(6)
C4 U1 C5 27.36(9)
C6 U1 C5 27.51(9)
O1 U1 C1 64.89(8)
O3 U1 C1 106.85(8)
O2 U1 C1 111.85(8)
O4 U1 C1 76.20(8)
Br1 U1 C1 142.56(6)
C4 U1 C1 56.89(9)
C6 U1 C1 27.44(8)
C5 U1 C1 48.37(8)
O1 U1 C3 86.21(8)
O3 U1 C3 104.43(8)
O2 U1 C3 66.24(8)
O4 U1 C3 123.29(8)
Br1 U1 C3 156.39(6)
C4 U1 C3 27.45(9)
C6 U1 C3 56.08(9)
C5 U1 C3 47.83(9)
C1 U1 C3 47.86(9)
C12 O1 U1 160.0(2)
C30 O2 U1 158.8(2)
C48 O3 U1 156.45(19)
C64 O4 C67 108.0(2)
C64 O4 U1 122.68(19)
C67 O4 U1 119.32(17)
C6 C1 C2 119.3(3)
C6 C1 C10 120.4(3)
C2 C1 C10 120.3(3)
C6 C1 U1 75.28(18)
C2 C1 U1 82.68(18)
C10 C1 U1 112.33(19)
C3 C2 C1 119.4(3)
C3 C2 C7 120.5(3)
C1 C2 C7 120.0(3)
C2 C3 C4 120.5(3)
C2 C3 C28 117.7(3)
C4 C3 C28 121.7(3)
C2 C3 U1 81.86(18)
C4 C3 U1 73.95(17)
C28 C3 U1 118.1(2)
C5 C4 C3 118.9(3)
C5 C4 C8 120.5(3)
C3 C4 C8 120.4(3)
C5 C4 U1 77.39(18)
C3 C4 U1 78.59(17)
C8 C4 U1 118.1(2)
C4 C5 C6 120.5(3)
C4 C5 C46 119.7(3)
C6 C5 C46 119.7(3)
C4 C5 U1 75.25(17)
C6 C5 U1 75.59(18)
C46 C5 U1 123.0(2)
C1 C6 C5 119.9(3)
C1 C6 C9 119.4(3)
C5 C6 C9 120.4(3)
C1 C6 U1 77.28(18)
C5 C6 U1 76.90(18)
C9 C6 U1 122.1(2)
C2 C7 H7A 109.5
C2 C7 H7B 109.5
H7A C7 H7B 109.5
C2 C7 H7C 109.5
H7A C7 H7C 109.5
H7B C7 H7C 109.5
C4 C8 H8A 109.5
C4 C8 H8B 109.5
H8A C8 H8B 109.5
C4 C8 H8C 109.5
H8A C8 H8C 109.5
H8B C8 H8C 109.5
C6 C9 H9A 109.5
C6 C9 H9B 109.5
H9A C9 H9B 109.5
C6 C9 H9C 109.5
H9A C9 H9C 109.5
H9B C9 H9C 109.5
C1 C10 C11 117.8(3)
C1 C10 H10A 107.8
C11 C10 H10A 107.8
C1 C10 H10B 107.8
C11 C10 H10B 107.8
H10A C10 H10B 107.2
C16 C11 C12 119.5(3)
C16 C11 C10 117.2(3)
C12 C11 C10 123.3(3)
O1 C12 C11 118.4(3)
O1 C12 C13 121.6(3)
C11 C12 C13 120.0(3)
C14 C13 C12 116.7(3)
C14 C13 C17 119.8(3)
C12 C13 C17 123.4(3)
C15 C14 C13 124.4(3)
C15 C14 H14A 117.8
C13 C14 H14A 117.8
C16 C15 C14 117.1(3)
C16 C15 C27 121.5(3)
C14 C15 C27 121.4(3)
C15 C16 C11 122.3(3)
C15 C16 H16A 118.9
C11 C16 H16A 118.9
C13 C17 C21 113.0(3)
C13 C17 C25 109.8(3)
C21 C17 C25 108.4(2)
C13 C17 C22 111.3(2)
C21 C17 C22 107.4(3)
C25 C17 C22 106.6(2)
C23 C18 C26 108.9(3)
C23 C18 C21 109.2(3)
C26 C18 C21 110.0(3)
C23 C18 H18A 109.5
C26 C18 H18A 109.5
C21 C18 H18A 109.5
C23 C19 C24 108.9(3)
C23 C19 C25 110.3(3)
C24 C19 C25 109.8(3)
C23 C19 H19A 109.3
C24 C19 H19A 109.3
C25 C19 H19A 109.3
C22 C20 C24 109.2(3)
C22 C20 C26 109.7(3)
C24 C20 C26 110.5(3)
C22 C20 H20A 109.1
C24 C20 H20A 109.1
C26 C20 H20A 109.1
C18 C21 C17 111.3(3)
C18 C21 H21A 109.4
C17 C21 H21A 109.4
C18 C21 H21B 109.4
C17 C21 H21B 109.4
H21A C21 H21B 108.0
C20 C22 C17 112.0(3)
C20 C22 H22A 109.2
C17 C22 H22A 109.2
C20 C22 H22B 109.2
C17 C22 H22B 109.2
H22A C22 H22B 107.9
C18 C23 C19 110.0(3)
C18 C23 H23A 109.7
C19 C23 H23A 109.7
C18 C23 H23B 109.7
C19 C23 H23B 109.7
H23A C23 H23B 108.2
C20 C24 C19 108.7(3)
C20 C24 H24A 110.0
C19 C24 H24A 110.0
C20 C24 H24B 110.0
C19 C24 H24B 110.0
H24A C24 H24B 108.3
C19 C25 C17 110.7(3)
C19 C25 H25A 109.5
C17 C25 H25A 109.5
C19 C25 H25B 109.5
C17 C25 H25B 109.5
H25A C25 H25B 108.1
C20 C26 C18 108.6(3)
C20 C26 H26A 110.0
C18 C26 H26A 110.0
C20 C26 H26B 110.0
C18 C26 H26B 110.0
H26A C26 H26B 108.3
C15 C27 H27A 109.5
C15 C27 H27B 109.5
H27A C27 H27B 109.5
C15 C27 H27C 109.5
H27A C27 H27C 109.5
H27B C27 H27C 109.5
C3 C28 C29 121.8(3)
C3 C28 H28A 106.9
C29 C28 H28A 106.9
C3 C28 H28B 106.9
C29 C28 H28B 106.9
H28A C28 H28B 106.7
C34 C29 C30 120.9(3)
C34 C29 C28 114.3(3)
C30 C29 C28 124.6(3)
O2 C30 C29 119.4(3)
O2 C30 C31 122.4(3)
C29 C30 C31 118.2(3)
C32 C31 C30 117.5(3)
C32 C31 C35 118.3(3)
C30 C31 C35 124.2(3)
C33 C32 C31 124.8(3)
C33 C32 H32A 117.6
C31 C32 H32A 117.6
C32 C33 C34 116.2(3)
C32 C33 C45 122.8(3)
C34 C33 C45 121.0(3)
C29 C34 C33 122.2(3)
C29 C34 H34A 118.9
C33 C34 H34A 118.9
C40 C35 C43 109.1(3)
C40 C35 C31 110.5(3)
C43 C35 C31 112.1(3)
C40 C35 C39 106.8(3)
C43 C35 C39 107.2(3)
C31 C35 C39 110.9(3)
C41 C36 C44 110.1(3)
C41 C36 C39 109.3(3)
C44 C36 C39 109.3(3)
C41 C36 H36A 109.4
C44 C36 H36A 109.4
C39 C36 H36A 109.4
C41 C37 C42 108.7(3)
C41 C37 C43 110.6(3)
C42 C37 C43 110.0(3)
C41 C37 H37A 109.2
C42 C37 H37A 109.2
C43 C37 H37A 109.2
C42 C38 C44 108.9(3)
C42 C38 C40 109.8(3)
C44 C38 C40 110.2(3)
C42 C38 H38A 109.3
C44 C38 H38A 109.3
C40 C38 H38A 109.3
C36 C39 C35 111.9(3)
C36 C39 H39A 109.2
C35 C39 H39A 109.2
C36 C39 H39B 109.2
C35 C39 H39B 109.2
H39A C39 H39B 107.9
C38 C40 C35 110.9(3)
C38 C40 H40A 109.5
C35 C40 H40A 109.5
C38 C40 H40B 109.5
C35 C40 H40B 109.5
H40A C40 H40B 108.0
C36 C41 C37 108.9(3)
C36 C41 H41A 109.9
C37 C41 H41A 109.9
C36 C41 H41B 109.9
C37 C41 H41B 109.9
H41A C41 H41B 108.3
C38 C42 C37 109.6(3)
C38 C42 H42A 109.8
C37 C42 H42A 109.8
C38 C42 H42B 109.8
C37 C42 H42B 109.8
H42A C42 H42B 108.2
C37 C43 C35 110.2(3)
C37 C43 H43A 109.6
C35 C43 H43A 109.6
C37 C43 H43B 109.6
C35 C43 H43B 109.6
H43A C43 H43B 108.1
C36 C44 C38 108.8(3)
C36 C44 H44A 109.9
C38 C44 H44A 109.9
C36 C44 H44B 109.9
C38 C44 H44B 109.9
H44A C44 H44B 108.3
C33 C45 H45A 109.5
C33 C45 H45B 109.5
H45A C45 H45B 109.5
C33 C45 H45C 109.5
H45A C45 H45C 109.5
H45B C45 H45C 109.5
C5 C46 C47 120.5(3)
C5 C46 H46A 107.2
C47 C46 H46A 107.2
C5 C46 H46B 107.2
C47 C46 H46B 107.2
H46A C46 H46B 106.8
C52 C47 C48 120.8(3)
C52 C47 C46 114.7(3)
C48 C47 C46 124.1(3)
O3 C48 C47 118.1(3)
O3 C48 C49 123.7(3)
C47 C48 C49 118.2(3)
C50 C49 C48 117.2(3)
C50 C49 C53 114.5(3)
C48 C49 C53 128.3(3)
C51 C50 C49 124.7(3)
C51 C50 H50A 117.6
C49 C50 H50A 117.6
C50 C51 C52 116.8(3)
C50 C51 C63 121.9(3)
C52 C51 C63 121.2(3)
C51 C52 C47 121.8(3)
C51 C52 H52A 119.1
C47 C52 H52A 119.1
C58 C53 C49 114.5(3)
C58 C53 C61 108.6(3)
C49 C53 C61 109.5(3)
C58 C53 C57 107.2(3)
C49 C53 C57 109.3(3)
C61 C53 C57 107.5(3)
C62 C54 C59 109.4(3)
C62 C54 C57 110.1(3)
C59 C54 C57 109.2(3)
C62 C54 H54A 109.4
C59 C54 H54A 109.4
C57 C54 H54A 109.4
C61 C55 C59 109.2(3)
C61 C55 C60 108.4(3)
C59 C55 C60 109.9(3)
C61 C55 H55A 109.8
C59 C55 H55A 109.8
C60 C55 H55A 109.8
C60 C56 C62 109.9(3)
C60 C56 C58 109.6(3)
C62 C56 C58 109.3(3)
C60 C56 H56A 109.3
C62 C56 H56A 109.3
C58 C56 H56A 109.3
C54 C57 C53 110.7(3)
C54 C57 H57A 109.5
C53 C57 H57A 109.5
C54 C57 H57B 109.5
C53 C57 H57B 109.5
H57A C57 H57B 108.1
C53 C58 C56 111.4(3)
C53 C58 H58A 109.3
C56 C58 H58A 109.3
C53 C58 H58B 109.3
C56 C58 H58B 109.3
H58A C58 H58B 108.0
C55 C59 C54 109.8(3)
C55 C59 H59A 109.7
C54 C59 H59A 109.7
C55 C59 H59B 109.7
C54 C59 H59B 109.7
H59A C59 H59B 108.2
C56 C60 C55 109.2(3)
C56 C60 H60A 109.8
C55 C60 H60A 109.8
C56 C60 H60B 109.8
C55 C60 H60B 109.8
H60A C60 H60B 108.3
C55 C61 C53 111.7(3)
C55 C61 H61A 109.3
C53 C61 H61A 109.3
C55 C61 H61B 109.3
C53 C61 H61B 109.3
H61A C61 H61B 107.9
C54 C62 C56 109.3(3)
C54 C62 H62A 109.8
C56 C62 H62A 109.8
C54 C62 H62B 109.8
C56 C62 H62B 109.8
H62A C62 H62B 108.3
C51 C63 H63A 109.5
C51 C63 H63B 109.5
H63A C63 H63B 109.5
C51 C63 H63C 109.5
H63A C63 H63C 109.5
H63B C63 H63C 109.5
O4 C64 C65 105.9(3)
O4 C64 H64A 110.6
C65 C64 H64A 110.6
O4 C64 H64B 110.6
C65 C64 H64B 110.6
H64A C64 H64B 108.7
C64 C65 C66 102.6(3)
C64 C65 H65A 111.2
C66 C65 H65A 111.2
C64 C65 H65B 111.2
C66 C65 H65B 111.2
H65A C65 H65B 109.2
C67 C66 C65 101.3(3)
C67 C66 H66A 111.5
C65 C66 H66A 111.5
C67 C66 H66B 111.5
C65 C66 H66B 111.5
H66A C66 H66B 109.3
O4 C67 C66 105.0(3)
O4 C67 H67A 110.7
C66 C67 H67A 110.7
O4 C67 H67B 110.7
C66 C67 H67B 110.7
H67A C67 H67B 108.8
C101 O100 C104 109.1(9)
O100 C101 C102 111.1(9)
O100 C101 H10C 109.4
C102 C101 H10C 109.4
O100 C101 H10D 109.4
C102 C101 H10D 109.4
H10C C101 H10D 108.0
C101 C102 C103 104.0(9)
C101 C102 H10E 111.0
C103 C102 H10E 111.0
C101 C102 H10F 111.0
C103 C102 H10F 111.0
H10E C102 H10F 109.0
C102 C103 C104 98.0(9)
C102 C103 H10G 112.2
C104 C103 H10G 112.2
C102 C103 H10H 112.2
C104 C103 H10H 112.2
H10G C103 H10H 109.8
O100 C104 C103 106.4(8)
O100 C104 H10I 110.5
C103 C104 H10I 110.5
O100 C104 H10J 110.5
C103 C104 H10J 110.5
H10I C104 H10J 108.6
C114 O110 C111 111.2(16)
O110 C111 C112 106.4(16)
O110 C111 H11A 110.4
C112 C111 H11A 110.4
O110 C111 H11B 110.4
C112 C111 H11B 110.4
H11A C111 H11B 108.6
C113 C112 C111 99.1(16)
C113 C112 H11C 112.0
C111 C112 H11C 112.0
C113 C112 H11D 112.0
C111 C112 H11D 112.0
H11C C112 H11D 109.6
C112 C113 C114 102.6(15)
C112 C113 H11E 111.2
C114 C113 H11E 111.2
C112 C113 H11F 111.2
C114 C113 H11F 111.2
H11E C113 H11F 109.2
O110 C114 C113 108.7(15)
O110 C114 H11G 110.0
C113 C114 H11G 110.0
O110 C114 H11H 110.0
C113 C114 H11H 110.0
H11G C114 H11H 108.3
C201 O200 C204 110.3(8)
O200 C201 C202 108.5(8)
O200 C201 H20B 110.0
C202 C201 H20B 110.0
O200 C201 H20C 110.0
C202 C201 H20C 110.0
H20B C201 H20C 108.4
C203 C202 C201 100.2(10)
C203 C202 H20D 111.7
C201 C202 H20D 111.7
C203 C202 H20E 111.7
C201 C202 H20E 111.7
H20D C202 H20E 109.5
C202 C203 C204 107.1(11)
C202 C203 H20F 110.3
C204 C203 H20F 110.3
C202 C203 H20G 110.3
C204 C203 H20G 110.3
H20F C203 H20G 108.5
O200 C204 C203 103.2(10)
O200 C204 H20H 111.1
C203 C204 H20H 111.1
O200 C204 H20I 111.1
C203 C204 H20I 111.1
H20H C204 H20I 109.1
C211 O210 C214 107.8(15)
O210 C211 C212 103.3(14)
O210 C211 H21C 111.1
C212 C211 H21C 111.1
O210 C211 H21D 111.1
C212 C211 H21D 111.1
H21C C211 H21D 109.1
C213 C212 C211 105.4(15)
C213 C212 H21E 110.7
C211 C212 H21E 110.7
C213 C212 H21F 110.7
C211 C212 H21F 110.7
H21E C212 H21F 108.8
C212 C213 C214 110.3(16)
C212 C213 H21G 109.6
C214 C213 H21G 109.6
C212 C213 H21H 109.6
C214 C213 H21H 109.6
H21G C213 H21H 108.1
O210 C214 C213 97.8(14)
O210 C214 H21I 112.2
C213 C214 H21I 112.2
O210 C214 H21J 112.2
C213 C214 H21J 112.2
H21I C214 H21J 109.8
C304 O300 C301 95.1(9)
C304 O300 C314 65.1(9)
C301 O300 C314 98.3(7)
O300 C301 C302 100.6(6)
O300 C301 H30A 111.7
C302 C301 H30A 111.7
O300 C301 H30B 111.7
C302 C301 H30B 111.7
H30A C301 H30B 109.4
C303 C302 C301 100.4(9)
C313 C302 C301 114.6(7)
C303 C302 H30C 111.7
C313 C302 H30C 129.8
C301 C302 H30C 111.7
C303 C302 H30D 111.7
C313 C302 H30D 70.0
C301 C302 H30D 111.7
H30C C302 H30D 109.5
C303 C302 H30E 77.5
C313 C302 H30E 108.6
C301 C302 H30E 108.6
H30D C302 H30E 135.7
C303 C302 H30F 146.5
C313 C302 H30F 108.6
C301 C302 H30F 108.6
H30C C302 H30F 72.8
H30E C302 H30F 107.6
C302 C303 C304 112.7(12)
C302 C303 H30G 109.0
C304 C303 H30G 109.0
C302 C303 H30H 109.0
C304 C303 H30H 109.0
H30G C303 H30H 107.8
C303 C304 O300 105.6(11)
C303 C304 H30I 110.6
O300 C304 H30I 110.6
C303 C304 H30J 110.6
O300 C304 H30J 110.6
H30I C304 H30J 108.8
C314 C313 C302 97.0(10)
C314 C313 H30K 112.4
C302 C313 H30K 112.4
C314 C313 H30L 112.4
C302 C313 H30L 112.4
H30K C313 H30L 109.9
C313 C314 O300 110.9(11)
C313 C314 H30M 109.5
O300 C314 H30M 109.5
C313 C314 H30N 109.5
O300 C314 H30N 109.5
H30M C314 H30N 108.1

loop_
_geom_bond_atom_site_label_1
_geom_bond_atom_site_label_2
_geom_bond_distance
U1 O1 2.151(2)
U1 O3 2.169(2)
U1 O2 2.187(2)
U1 O4 2.591(2)
U1 Br1 2.8025(3)
U1 C4 2.940(3)
U1 C6 2.950(3)
U1 C5 2.967(3)
U1 C1 2.976(3)
U1 C3 2.999(3)
O1 C12 1.364(3)
O2 C30 1.366(4)
O3 C48 1.379(4)
O4 C64 1.465(4)
O4 C67 1.466(4)
C1 C6 1.406(4)
C1 C2 1.406(4)
C1 C10 1.510(4)
C2 C3 1.400(4)
C2 C7 1.513(4)
C3 C4 1.411(4)
C3 C28 1.509(4)
C4 C5 1.397(5)
C4 C8 1.523(4)
C5 C6 1.407(4)
C5 C46 1.514(4)
C6 C9 1.517(4)
C7 H7A 0.9800
C7 H7B 0.9800
C7 H7C 0.9800
C8 H8A 0.9800
C8 H8B 0.9800
C8 H8C 0.9800
C9 H9A 0.9800
C9 H9B 0.9800
C9 H9C 0.9800
C10 C11 1.520(4)
C10 H10A 0.9900
C10 H10B 0.9900
C11 C16 1.393(4)
C11 C12 1.409(4)
C12 C13 1.427(4)
C13 C14 1.393(4)
C13 C17 1.538(4)
C14 C15 1.390(5)
C14 H14A 0.9500
C15 C16 1.382(5)
C15 C27 1.501(4)
C16 H16A 0.9500
C17 C21 1.546(4)
C17 C25 1.550(4)
C17 C22 1.554(4)
C18 C23 1.529(4)
C18 C26 1.534(4)
C18 C21 1.542(4)
C18 H18A 1.0000
C19 C23 1.531(4)
C19 C24 1.532(4)
C19 C25 1.539(4)
C19 H19A 1.0000
C20 C22 1.524(5)
C20 C24 1.531(4)
C20 C26 1.534(5)
C20 H20A 1.0000
C21 H21A 0.9900
C21 H21B 0.9900
C22 H22A 0.9900
C22 H22B 0.9900
C23 H23A 0.9900
C23 H23B 0.9900
C24 H24A 0.9900
C24 H24B 0.9900
C25 H25A 0.9900
C25 H25B 0.9900
C26 H26A 0.9900
C26 H26B 0.9900
C27 H27A 0.9800
C27 H27B 0.9800
C27 H27C 0.9800
C28 C29 1.518(4)
C28 H28A 0.9900
C28 H28B 0.9900
C29 C34 1.382(5)
C29 C30 1.412(4)
C30 C31 1.422(4)
C31 C32 1.399(5)
C31 C35 1.548(5)
C32 C33 1.383(5)
C32 H32A 0.9500
C33 C34 1.389(5)
C33 C45 1.506(5)
C34 H34A 0.9500
C35 C40 1.540(4)
C35 C43 1.546(4)
C35 C39 1.554(4)
C36 C41 1.523(5)
C36 C44 1.528(5)
C36 C39 1.529(5)
C36 H36A 1.0000
C37 C41 1.528(5)
C37 C42 1.532(5)
C37 C43 1.534(5)
C37 H37A 1.0000
C38 C42 1.527(5)
C38 C44 1.530(5)
C38 C40 1.533(5)
C38 H38A 1.0000
C39 H39A 0.9900
C39 H39B 0.9900
C40 H40A 0.9900
C40 H40B 0.9900
C41 H41A 0.9900
C41 H41B 0.9900
C42 H42A 0.9900
C42 H42B 0.9900
C43 H43A 0.9900
C43 H43B 0.9900
C44 H44A 0.9900
C44 H44B 0.9900
C45 H45A 0.9800
C45 H45B 0.9800
C45 H45C 0.9800
C46 C47 1.517(4)
C46 H46A 0.9900
C46 H46B 0.9900
C47 C52 1.391(4)
C47 C48 1.409(4)
C48 C49 1.423(4)
C49 C50 1.405(4)
C49 C53 1.543(4)
C50 C51 1.374(5)
C50 H50A 0.9500
C51 C52 1.381(5)
C51 C63 1.508(5)
C52 H52A 0.9500
C53 C58 1.526(4)
C53 C61 1.546(5)
C53 C57 1.554(4)
C54 C62 1.520(5)
C54 C59 1.531(5)
C54 C57 1.539(5)
C54 H54A 1.0000
C55 C61 1.528(5)
C55 C59 1.530(5)
C55 C60 1.543(5)
C55 H55A 1.0000
C56 C60 1.525(5)
C56 C62 1.530(5)
C56 C58 1.537(4)
C56 H56A 1.0000
C57 H57A 0.9900
C57 H57B 0.9900
C58 H58A 0.9900
C58 H58B 0.9900
C59 H59A 0.9900
C59 H59B 0.9900
C60 H60A 0.9900
C60 H60B 0.9900
C61 H61A 0.9900
C61 H61B 0.9900
C62 H62A 0.9900
C62 H62B 0.9900
C63 H63A 0.9800
C63 H63B 0.9800
C63 H63C 0.9800
C64 C65 1.504(5)
C64 H64A 0.9900
C64 H64B 0.9900
C65 C66 1.514(5)
C65 H65A 0.9900
C65 H65B 0.9900
C66 C67 1.511(5)
C66 H66A 0.9900
C66 H66B 0.9900
C67 H67A 0.9900
C67 H67B 0.9900
O100 C101 1.318(10)
O100 C104 1.332(12)
C101 C102 1.489(15)
C101 H10C 0.9900
C101 H10D 0.9900
C102 C103 1.546(13)
C102 H10E 0.9900
C102 H10F 0.9900
C103 C104 1.606(14)
C103 H10G 0.9900
C103 H10H 0.9900
C104 H10I 0.9900
C104 H10J 0.9900
O110 C114 1.298(19)
O110 C111 1.368(17)
C111 C112 1.57(2)
C111 H11A 0.9900
C111 H11B 0.9900
C112 C113 1.468(19)
C112 H11C 0.9900
C112 H11D 0.9900
C113 C114 1.58(2)
C113 H11E 0.9900
C113 H11F 0.9900
C114 H11G 0.9900
C114 H11H 0.9900
O200 C201 1.356(12)
O200 C204 1.358(12)
C201 C202 1.577(15)
C201 H20B 0.9900
C201 H20C 0.9900
C202 C203 1.405(15)
C202 H20D 0.9900
C202 H20E 0.9900
C203 C204 1.530(16)
C203 H20F 0.9900
C203 H20G 0.9900
C204 H20H 0.9900
C204 H20I 0.9900
O210 C211 1.396(17)
O210 C214 1.468(19)
C211 C212 1.56(2)
C211 H21C 0.9900
C211 H21D 0.9900
C212 C213 1.352(18)
C212 H21E 0.9900
C212 H21F 0.9900
C213 C214 1.54(2)
C213 H21G 0.9900
C213 H21H 0.9900
C214 H21I 0.9900
C214 H21J 0.9900
O300 C304 1.455(15)
O300 C301 1.504(9)
O300 C314 1.640(14)
C301 C302 1.532(10)
C301 H30A 0.9900
C301 H30B 0.9900
C302 C303 1.266(14)
C302 C313 1.478(13)
C302 H30C 0.9900
C302 H30D 0.9900
C302 H30E 0.9900
C302 H30F 0.9900
C303 C304 1.438(18)
C303 H30G 0.9900
C303 H30H 0.9900
C304 H30I 0.9900
C304 H30J 0.9900
C313 C314 1.302(16)
C313 H30K 0.9900
C313 H30L 0.9900
C314 H30M 0.9900
C314 H30N 0.9900

loop_
_geom_torsion_atom_site_label_1
_geom_torsion_atom_site_label_2
_geom_torsion_atom_site_label_3
_geom_torsion_atom_site_label_4
_geom_torsion
O3 U1 O1 C12 -59.0(6)
O2 U1 O1 C12 124.6(6)
O4 U1 O1 C12 -66.2(6)
Br1 U1 O1 C12 -142.4(6)
C4 U1 O1 C12 48.5(6)
C6 U1 O1 C12 3.5(6)
C5 U1 O1 C12 18.9(6)
C1 U1 O1 C12 14.8(6)
C3 U1 O1 C12 59.5(6)
O1 U1 O2 C30 -97.6(5)
O3 U1 O2 C30 83.9(5)
O4 U1 O2 C30 -164.5(5)
Br1 U1 O2 C30 177.0(5)
C4 U1 O2 C30 12.1(5)
C6 U1 O2 C30 -1.8(6)
C5 U1 O2 C30 18.2(5)
C1 U1 O2 C30 -30.9(5)
C3 U1 O2 C30 -16.0(5)
O1 U1 O3 C48 41.7(6)
O2 U1 O3 C48 -142.0(5)
O4 U1 O3 C48 48.7(5)
Br1 U1 O3 C48 123.6(5)
C4 U1 O3 C48 -72.7(5)
C6 U1 O3 C48 -22.8(5)
C5 U1 O3 C48 -47.0(5)
C1 U1 O3 C48 -23.6(5)
C3 U1 O3 C48 -73.4(5)
O1 U1 O4 C64 -27.1(2)
O3 U1 O4 C64 155.8(2)
O2 U1 O4 C64 42.1(5)
Br1 U1 O4 C64 61.2(2)
C4 U1 O4 C64 -134.3(2)
C6 U1 O4 C64 -122.1(2)
C5 U1 O4 C64 -140.6(2)
C1 U1 O4 C64 -94.1(2)
C3 U1 O4 C64 -103.0(2)
O1 U1 O4 C67 -168.5(2)
O3 U1 O4 C67 14.3(2)
O2 U1 O4 C67 -99.4(4)
Br1 U1 O4 C67 -80.3(2)
C4 U1 O4 C67 84.2(2)
C6 U1 O4 C67 96.4(2)
C5 U1 O4 C67 77.9(2)
C1 U1 O4 C67 124.4(2)
C3 U1 O4 C67 115.5(2)
O1 U1 C1 C6 -154.7(2)
O3 U1 C1 C6 1.9(2)
O2 U1 C1 C6 114.79(19)
O4 U1 C1 C6 -73.68(19)
Br1 U1 C1 C6 -115.40(18)
C4 U1 C1 C6 63.28(19)
C5 U1 C1 C6 30.31(18)
C3 U1 C1 C6 96.3(2)
O1 U1 C1 C2 82.36(19)
O3 U1 C1 C2 -121.06(18)
O2 U1 C1 C2 -8.1(2)
O4 U1 C1 C2 163.40(19)
Br1 U1 C1 C2 121.68(17)
C4 U1 C1 C2 -59.64(18)
C6 U1 C1 C2 -122.9(3)
C5 U1 C1 C2 -92.6(2)
C3 U1 C1 C2 -26.63(17)
O1 U1 C1 C10 -37.5(2)
O3 U1 C1 C10 119.1(2)
O2 U1 C1 C10 -128.0(2)
O4 U1 C1 C10 43.6(2)
Br1 U1 C1 C10 1.8(3)
C4 U1 C1 C10 -179.5(3)
C6 U1 C1 C10 117.2(3)
C5 U1 C1 C10 147.5(3)
C3 U1 C1 C10 -146.5(3)
C6 C1 C2 C3 -13.7(4)
C10 C1 C2 C3 166.5(3)
U1 C1 C2 C3 54.8(3)
C6 C1 C2 C7 163.0(3)
C10 C1 C2 C7 -16.8(4)
U1 C1 C2 C7 -128.4(3)
C1 C2 C3 C4 11.5(4)
C7 C2 C3 C4 -165.2(3)
C1 C2 C3 C28 -171.9(3)
C7 C2 C3 C28 11.4(4)
C1 C2 C3 U1 -54.4(3)
C7 C2 C3 U1 128.9(3)
O1 U1 C3 C2 -32.28(18)
O3 U1 C3 C2 126.64(18)
O2 U1 C3 C2 -134.4(2)
O4 U1 C3 C2 38.5(2)
Br1 U1 C3 C2 -100.3(2)
C4 U1 C3 C2 125.1(3)
C6 U1 C3 C2 60.33(18)
C5 U1 C3 C2 93.9(2)
C1 U1 C3 C2 26.82(17)
O1 U1 C3 C4 -157.36(19)
O3 U1 C3 C4 1.6(2)
O2 U1 C3 C4 100.5(2)
O4 U1 C3 C4 -86.58(19)
Br1 U1 C3 C4 134.63(17)
C6 U1 C3 C4 -64.75(19)
C5 U1 C3 C4 -31.16(17)
C1 U1 C3 C4 -98.3(2)
O1 U1 C3 C28 84.8(2)
O3 U1 C3 C28 -116.2(2)
O2 U1 C3 C28 -17.3(2)
O4 U1 C3 C28 155.6(2)
Br1 U1 C3 C28 16.8(3)
C4 U1 C3 C28 -117.8(3)
C6 U1 C3 C28 177.4(3)
C5 U1 C3 C28 -149.0(3)
C1 U1 C3 C28 143.9(3)
C2 C3 C4 C5 -1.6(4)
C28 C3 C4 C5 -178.0(3)
U1 C3 C4 C5 68.5(3)
C2 C3 C4 C8 173.9(3)
C28 C3 C4 C8 -2.6(5)
U1 C3 C4 C8 -116.0(3)
C2 C3 C4 U1 -70.1(3)
C28 C3 C4 U1 113.4(3)
O1 U1 C4 C5 -99.07(19)
O3 U1 C4 C5 58.12(18)
O2 U1 C4 C5 166.9(2)
O4 U1 C4 C5 -13.8(2)
Br1 U1 C4 C5 115.3(2)
C6 U1 C4 C5 -29.11(17)
C1 U1 C4 C5 -62.27(18)
C3 U1 C4 C5 -123.4(3)
O1 U1 C4 C3 24.4(2)
O3 U1 C4 C3 -178.4(2)
O2 U1 C4 C3 -69.64(19)
O4 U1 C4 C3 109.61(18)
Br1 U1 C4 C3 -121.2(2)
C6 U1 C4 C3 94.3(2)
C5 U1 C4 C3 123.4(3)
C1 U1 C4 C3 61.17(18)
O1 U1 C4 C8 142.9(2)
O3 U1 C4 C8 -59.9(2)
O2 U1 C4 C8 48.9(2)
O4 U1 C4 C8 -131.8(2)
Br1 U1 C4 C8 -2.7(4)
C6 U1 C4 C8 -147.1(3)
C5 U1 C4 C8 -118.0(3)
C1 U1 C4 C8 179.7(3)
C3 U1 C4 C8 118.6(3)
C3 C4 C5 C6 -6.2(4)
C8 C4 C5 C6 178.4(3)
U1 C4 C5 C6 63.0(3)
C3 C4 C5 C46 170.9(3)
C8 C4 C5 C46 -4.6(4)
U1 C4 C5 C46 -119.9(3)
C3 C4 C5 U1 -69.2(3)
C8 C4 C5 U1 115.4(3)
O1 U1 C5 C4 92.36(19)
O3 U1 C5 C4 -113.1(2)
O2 U1 C5 C4 -12.76(19)
O4 U1 C5 C4 167.78(18)
Br1 U1 C5 C4 -135.51(16)
C6 U1 C5 C4 127.5(3)
C1 U1 C5 C4 97.3(2)
C3 U1 C5 C4 31.27(17)
O1 U1 C5 C6 -35.2(2)
O3 U1 C5 C6 119.3(2)
O2 U1 C5 C6 -140.31(18)
O4 U1 C5 C6 40.23(19)
Br1 U1 C5 C6 96.9(2)
C4 U1 C5 C6 -127.5(3)
C1 U1 C5 C6 -30.24(17)
C3 U1 C5 C6 -96.3(2)
O1 U1 C5 C46 -151.5(2)
O3 U1 C5 C46 3.0(2)
O2 U1 C5 C46 103.4(3)
O4 U1 C5 C46 -76.1(3)
Br1 U1 C5 C46 -19.3(4)
C4 U1 C5 C46 116.2(3)
C6 U1 C5 C46 -116.3(3)
C1 U1 C5 C46 -146.5(3)
C3 U1 C5 C46 147.4(3)
C2 C1 C6 C5 6.1(5)
C10 C1 C6 C5 -174.1(3)
U1 C1 C6 C5 -66.6(3)
C2 C1 C6 C9 -167.5(3)
C10 C1 C6 C9 12.3(4)
U1 C1 C6 C9 119.9(3)
C2 C1 C6 U1 72.6(3)
C10 C1 C6 U1 -107.5(3)
C4 C5 C6 C1 3.9(5)
C46 C5 C6 C1 -173.1(3)
U1 C5 C6 C1 66.8(3)
C4 C5 C6 C9 177.4(3)
C46 C5 C6 C9 0.4(4)
U1 C5 C6 C9 -119.7(3)
C4 C5 C6 U1 -62.8(3)
C46 C5 C6 U1 120.1(3)
O1 U1 C6 C1 22.75(19)
O3 U1 C6 C1 -178.2(2)
O2 U1 C6 C1 -78.3(2)
O4 U1 C6 C1 98.07(19)
Br1 U1 C6 C1 103.76(19)
C4 U1 C6 C1 -96.3(2)
C5 U1 C6 C1 -125.2(3)
C3 U1 C6 C1 -62.65(19)
O1 U1 C6 C5 147.99(19)
O3 U1 C6 C5 -52.95(18)
O2 U1 C6 C5 46.9(2)
O4 U1 C6 C5 -136.7(2)
Br1 U1 C6 C5 -131.00(16)
C4 U1 C6 C5 28.95(17)
C1 U1 C6 C5 125.2(3)
C3 U1 C6 C5 62.60(19)
O1 U1 C6 C9 -94.1(2)
O3 U1 C6 C9 64.9(2)
O2 U1 C6 C9 164.8(2)
O4 U1 C6 C9 -18.8(2)
Br1 U1 C6 C9 -13.1(3)
C4 U1 C6 C9 146.8(3)
C5 U1 C6 C9 117.9(3)
C1 U1 C6 C9 -116.9(3)
C3 U1 C6 C9 -179.5(3)
C6 C1 C10 C11 143.8(3)
C2 C1 C10 C11 -36.4(4)
U1 C1 C10 C11 58.2(3)
C1 C10 C11 C16 141.4(3)
C1 C10 C11 C12 -40.2(5)
U1 O1 C12 C11 1.5(8)
U1 O1 C12 C13 -177.2(4)
C16 C11 C12 O1 -179.3(3)
C10 C11 C12 O1 2.4(5)
C16 C11 C12 C13 -0.6(5)
C10 C11 C12 C13 -178.9(3)
O1 C12 C13 C14 179.4(3)
C11 C12 C13 C14 0.7(4)
O1 C12 C13 C17 -3.3(5)
C11 C12 C13 C17 178.0(3)
C12 C13 C14 C15 0.0(5)
C17 C13 C14 C15 -177.4(3)
C13 C14 C15 C16 -0.8(5)
C13 C14 C15 C27 178.6(3)
C14 C15 C16 C11 1.0(5)
C27 C15 C16 C11 -178.5(3)
C12 C11 C16 C15 -0.3(5)
C10 C11 C16 C15 178.1(3)
C14 C13 C17 C21 -127.4(3)
C12 C13 C17 C21 55.4(4)
C14 C13 C17 C25 111.4(3)
C12 C13 C17 C25 -65.8(4)
C14 C13 C17 C22 -6.5(4)
C12 C13 C17 C22 176.3(3)
C23 C18 C21 C17 59.6(3)
C26 C18 C21 C17 -60.0(3)
C13 C17 C21 C18 179.8(3)
C25 C17 C21 C18 -58.1(3)
C22 C17 C21 C18 56.7(3)
C24 C20 C22 C17 -60.9(3)
C26 C20 C22 C17 60.3(3)
C13 C17 C22 C20 178.4(3)
C21 C17 C22 C20 -57.4(3)
C25 C17 C22 C20 58.6(3)
C26 C18 C23 C19 61.0(3)
C21 C18 C23 C19 -59.2(3)
C24 C19 C23 C18 -61.1(3)
C25 C19 C23 C18 59.4(3)
C22 C20 C24 C19 60.2(3)
C26 C20 C24 C19 -60.5(3)
C23 C19 C24 C20 60.0(3)
C25 C19 C24 C20 -60.8(3)
C23 C19 C25 C17 -58.8(3)
C24 C19 C25 C17 61.2(3)
C13 C17 C25 C19 -178.7(2)
C21 C17 C25 C19 57.3(3)
C22 C17 C25 C19 -58.0(3)
C22 C20 C26 C18 -60.0(3)
C24 C20 C26 C18 60.4(3)
C23 C18 C26 C20 -59.8(3)
C21 C18 C26 C20 60.0(3)
C2 C3 C28 C29 134.1(3)
C4 C3 C28 C29 -49.4(4)
U1 C3 C28 C29 38.4(4)
C3 C28 C29 C34 148.9(3)
C3 C28 C29 C30 -34.9(5)
U1 O2 C30 C29 23.8(7)
U1 O2 C30 C31 -154.7(4)
C34 C29 C30 O2 -177.4(3)
C28 C29 C30 O2 6.6(5)
C34 C29 C30 C31 1.1(5)
C28 C29 C30 C31 -174.8(3)
O2 C30 C31 C32 174.7(3)
C29 C30 C31 C32 -3.8(4)
O2 C30 C31 C35 -7.1(5)
C29 C30 C31 C35 174.4(3)
C30 C31 C32 C33 3.2(5)
C35 C31 C32 C33 -175.1(3)
C31 C32 C33 C34 0.3(5)
C31 C32 C33 C45 179.1(3)
C30 C29 C34 C33 2.5(5)
C28 C29 C34 C33 178.9(3)
C32 C33 C34 C29 -3.1(5)
C45 C33 C34 C29 178.0(3)
C32 C31 C35 C40 121.4(3)
C30 C31 C35 C40 -56.8(4)
C32 C31 C35 C43 -116.7(3)
C30 C31 C35 C43 65.1(4)
C32 C31 C35 C39 3.0(4)
C30 C31 C35 C39 -175.1(3)
C41 C36 C39 C35 60.2(4)
C44 C36 C39 C35 -60.4(4)
C40 C35 C39 C36 58.3(4)
C43 C35 C39 C36 -58.5(4)
C31 C35 C39 C36 178.9(3)
C42 C38 C40 C35 -59.0(4)
C44 C38 C40 C35 60.9(4)
C43 C35 C40 C38 57.7(4)
C31 C35 C40 C38 -178.6(3)
C39 C35 C40 C38 -57.9(3)
C44 C36 C41 C37 60.8(4)
C39 C36 C41 C37 -59.3(4)
C42 C37 C41 C36 -60.4(4)
C43 C37 C41 C36 60.5(4)
C44 C38 C42 C37 -61.2(4)
C40 C38 C42 C37 59.5(3)
C41 C37 C42 C38 61.2(4)
C43 C37 C42 C38 -60.0(4)
C41 C37 C43 C35 -60.7(4)
C42 C37 C43 C35 59.4(4)
C40 C35 C43 C37 -57.6(3)
C31 C35 C43 C37 179.6(3)
C39 C35 C43 C37 57.7(3)
C41 C36 C44 C38 -60.6(4)
C39 C36 C44 C38 59.5(4)
C42 C38 C44 C36 60.2(4)
C40 C38 C44 C36 -60.2(4)
C4 C5 C46 C47 111.5(3)
C6 C5 C46 C47 -71.5(4)
U1 C5 C46 C47 20.2(4)
C5 C46 C47 C52 153.1(3)
C5 C46 C47 C48 -33.8(5)
U1 O3 C48 C47 44.9(6)
U1 O3 C48 C49 -133.1(4)
C52 C47 C48 O3 -172.1(3)
C46 C47 C48 O3 15.2(5)
C52 C47 C48 C49 6.1(5)
C46 C47 C48 C49 -166.6(3)
O3 C48 C49 C50 171.4(3)
C47 C48 C49 C50 -6.7(5)
O3 C48 C49 C53 -8.6(5)
C47 C48 C49 C53 173.3(3)
C48 C49 C50 C51 2.8(5)
C53 C49 C50 C51 -177.2(3)
C49 C50 C51 C52 1.9(5)
C49 C50 C51 C63 179.8(4)
C50 C51 C52 C47 -2.7(5)
C63 C51 C52 C47 179.4(3)
C48 C47 C52 C51 -1.3(5)
C46 C47 C52 C51 172.1(3)
C50 C49 C53 C58 177.8(3)
C48 C49 C53 C58 -2.2(5)
C50 C49 C53 C61 -60.0(4)
C48 C49 C53 C61 120.0(4)
C50 C49 C53 C57 57.6(4)
C48 C49 C53 C57 -122.4(3)
C62 C54 C57 C53 -59.7(4)
C59 C54 C57 C53 60.4(3)
C58 C53 C57 C54 58.4(3)
C49 C53 C57 C54 -176.9(3)
C61 C53 C57 C54 -58.2(3)
C49 C53 C58 C56 179.2(3)
C61 C53 C58 C56 56.4(3)
C57 C53 C58 C56 -59.5(3)
C60 C56 C58 C53 -59.4(3)
C62 C56 C58 C53 61.1(4)
C61 C55 C59 C54 59.9(4)
C60 C55 C59 C54 -58.8(4)
C62 C54 C59 C55 60.0(4)
C57 C54 C59 C55 -60.5(4)
C62 C56 C60 C55 -59.4(4)
C58 C56 C60 C55 60.7(3)
C61 C55 C60 C56 -60.8(3)
C59 C55 C60 C56 58.4(3)
C59 C55 C61 C53 -59.8(4)
C60 C55 C61 C53 59.8(3)
C58 C53 C61 C55 -57.4(3)
C49 C53 C61 C55 176.9(3)
C57 C53 C61 C55 58.2(3)
C59 C54 C62 C56 -60.7(4)
C57 C54 C62 C56 59.3(4)
C60 C56 C62 C54 61.0(4)
C58 C56 C62 C54 -59.3(4)
C67 O4 C64 C65 7.8(3)
U1 O4 C64 C65 -137.4(2)
O4 C64 C65 C66 -30.5(4)
C64 C65 C66 C67 40.7(4)
C64 O4 C67 C66 18.3(4)
U1 O4 C67 C66 164.8(2)
C65 C66 C67 O4 -36.5(4)
C104 O100 C101 C102 27.7(15)
O100 C101 C102 C103 -6.9(15)
C101 C102 C103 C104 -12.2(13)
C101 O100 C104 C103 -35.6(14)
C102 C103 C104 O100 28.4(13)
C114 O110 C111 C112 -26(3)
O110 C111 C112 C113 35(3)
C111 C112 C113 C114 -29(3)
C111 O110 C114 C113 7(4)
C112 C113 C114 O110 17(3)
C204 O200 C201 C202 14.3(15)
O200 C201 C202 C203 7.7(16)
C201 C202 C203 C204 -24.1(17)
C201 O200 C204 C203 -28.7(15)
C202 C203 C204 O200 34.1(18)
C214 O210 C211 C212 35(2)
O210 C211 C212 C213 -15(2)
C211 C212 C213 C214 -10(3)
C211 O210 C214 C213 -39(2)
C212 C213 C214 O210 29(3)
C304 O300 C301 C302 -47.4(10)
C314 O300 C301 C302 18.1(9)
O300 C301 C302 C303 45.5(12)
O300 C301 C302 C313 4.0(11)
C313 C302 C303 C304 92.2(19)
C301 C302 C303 C304 -23.3(18)
C302 C303 C304 O300 -8(2)
C301 O300 C304 C303 34.9(14)
C314 O300 C304 C303 -61.9(13)
C303 C302 C313 C314 -107.6(16)
C301 C302 C313 C314 -30.0(13)
C302 C313 C314 O300 42.6(13)
C304 O300 C314 C313 49.1(12)
C301 O300 C314 C313 -42.7(13)
